data_7111441
loop_
_publ_author_name
'Gudat, Dietrich'
'Gans-Eichler, Timo'
'Nieger, Martin'

_publ_section_title
;
 Synthesis and unprecedented oxidation of a cationic Sb-analogue of an
 Arduengo's carbene
;
_journal_issue 21
_journal_name_full 'Chemical Communications'
_journal_page_first 2434
_journal_page_last 2435
_journal_paper_doi 10.1039/b409657f
_journal_year 2004
_chemical_formula_moiety 'C10H20N2Sb + CF3SO3 + CH2Cl2'
_chemical_formula_sum 'C12 H22 Cl2 F3 N2 O3 S Sb'
_chemical_formula_weight 524.03
_chemical_name_common
;1,3-Di-tert.butyl-2-chloro-1,3,2-diazastibolenium
trisfluoromethane sulfonate
;
_chemical_name_systematic
;
1,3-Di-tert.butyl-2-chloro-1,3,2-diazastibolenium
trisfluoromethane sulfonate
;
_space_group_IT_number 14
_symmetry_cell_setting monoclinic
_symmetry_Int_Tables_number 14
_symmetry_space_group_name_Hall '-P 2ybc'
_symmetry_space_group_name_H-M 'P 1 21/c 1'
_atom_sites_solution_hydrogens geom
_atom_sites_solution_primary direct
_atom_sites_solution_secondary difmap
_audit_creation_method SHELXL-97
_cell_angle_alpha 90.00
_cell_angle_beta 104.138(1)
_cell_angle_gamma 90.00
_cell_formula_units_Z 4
_cell_length_a 11.0192(1)
_cell_length_b 10.3184(1)
_cell_length_c 18.6936(2)
_cell_measurement_reflns_used 4964
_cell_measurement_temperature 123(2)
_cell_measurement_theta_max 27.48
_cell_measurement_theta_min 1.00
_cell_volume 2061.09(4)
_computing_cell_refinement DENZO-SMN
_computing_data_collection Collect
_computing_data_reduction DENZO-SMN
_computing_molecular_graphics xp
_computing_publication_material 'SHELXL-97 (Sheldrick, 1997)'
_computing_structure_refinement 'SHELXL-97 (Sheldrick, 1997)'
_computing_structure_solution 'SHELXS-97 (Sheldrick, 1990)'
_diffrn_ambient_temperature 123(2)
_diffrn_measured_fraction_theta_full 0.997
_diffrn_measured_fraction_theta_max 0.997
_diffrn_measurement_device_type 'Nonius KappaCCD'
_diffrn_measurement_method 'Rotation in phi and omega, 1 deg.'
_diffrn_radiation_monochromator graphite
_diffrn_radiation_source 'fine-focus sealed tube'
_diffrn_radiation_type MoK\a
_diffrn_radiation_wavelength 0.71073
_diffrn_reflns_av_R_equivalents 0.0744
_diffrn_reflns_av_sigmaI/netI 0.0296
_diffrn_reflns_limit_h_max 13
_diffrn_reflns_limit_h_min -13
_diffrn_reflns_limit_k_max 12
_diffrn_reflns_limit_k_min -12
_diffrn_reflns_limit_l_max 22
_diffrn_reflns_limit_l_min -22
_diffrn_reflns_number 32263
_diffrn_reflns_theta_full 25.00
_diffrn_reflns_theta_max 25.00
_diffrn_reflns_theta_min 3.14
_diffrn_standards_decay_% none
_exptl_absorpt_coefficient_mu 1.737
_exptl_absorpt_correction_T_max 0.8459
_exptl_absorpt_correction_T_min 0.4978
_exptl_absorpt_correction_type 'Empirical from multiple refl.'
_exptl_absorpt_process_details Mulabs
_exptl_crystal_colour yellow
_exptl_crystal_density_diffrn 1.689
_exptl_crystal_density_meas ?
_exptl_crystal_density_method 'not measured'
_exptl_crystal_description blocks
_exptl_crystal_F_000 1040
_exptl_crystal_size_max 0.35
_exptl_crystal_size_mid 0.25
_exptl_crystal_size_min 0.20
_refine_diff_density_max 1.304
_refine_diff_density_min -0.861
_refine_diff_density_rms 0.075
_refine_ls_extinction_method none
_refine_ls_goodness_of_fit_ref 1.045
_refine_ls_hydrogen_treatment riding
_refine_ls_matrix_type full
_refine_ls_number_parameters 217
_refine_ls_number_reflns 3603
_refine_ls_number_restraints 0
_refine_ls_restrained_S_all 1.045
_refine_ls_R_factor_all 0.0259
_refine_ls_R_factor_gt 0.0234
_refine_ls_shift/su_max 0.002
_refine_ls_shift/su_mean 0.000
_refine_ls_structure_factor_coef Fsqd
_refine_ls_weighting_details 'calc w=1/[\s^2^(Fo^2^)+(0.0298P)^2^+1.5712P] where P=(Fo^2^+2Fc^2^)/3'
_refine_ls_weighting_scheme calc
_refine_ls_wR_factor_gt 0.0595
_refine_ls_wR_factor_ref 0.0606
_reflns_number_gt 3309
_reflns_number_total 3603
_reflns_threshold_expression >2sigma(I)
_cod_data_source_file b409657fsup1.cif
_cod_data_source_block gudat60m
_cod_depositor_comments
;
The following automatic conversions were performed:

'_symmetry_cell_setting' value 'Monoclinic' changed to 'monoclinic'
according to /home/saulius/struct/CIF-dictionaries/cif_core.dic
dictionary named 'cif_core.dic' version 2.4.2 from 2011-04-26.

Automatic conversion script
Id: cif_fix_values 1891 2012-01-12 08:04:46Z andrius 

The following automatic conversions were performed:

'_exptl_crystal_density_meas' value 'none' was changed to '?' - the
value is perceived as not measured.

Automatic conversion script
Id: cif_fix_values 3008 2015-01-20 13:52:24Z robertas 
;
_cod_original_sg_symbol_H-M P2(1)/c
_cod_database_code 7111441

loop_
_symmetry_equiv_pos_as_xyz
'x, y, z'
'-x, y+1/2, -z+1/2'
'-x, -y, -z'
'x, -y-1/2, z-1/2'

loop_
_atom_site_label
_atom_site_type_symbol
_atom_site_fract_x
_atom_site_fract_y
_atom_site_fract_z
_atom_site_U_iso_or_equiv
_atom_site_adp_type
_atom_site_occupancy
_atom_site_symmetry_multiplicity
_atom_site_calc_flag
_atom_site_refinement_flags
Sb1 Sb 0.675013(13) 0.588885(15) 0.576023(8) 0.01829(7) Uani 1 1 d .
N2 N 0.82873(17) 0.66216(18) 0.55026(10) 0.0174(4) Uani 1 1 d .
C3 C 0.9374(2) 0.6260(2) 0.59735(13) 0.0216(5) Uani 1 1 d .
H3 H 1.0163 0.6552 0.5916 0.026 Uiso 1 1 calc R
C4 C 0.9276(2) 0.5454(2) 0.65348(14) 0.0236(5) Uani 1 1 d .
H4 H 0.9995 0.5150 0.6886 0.028 Uiso 1 1 calc R
N5 N 0.81110(18) 0.51061(19) 0.65695(11) 0.0196(4) Uani 1 1 d .
C6 C 0.8289(2) 0.7484(2) 0.48579(13) 0.0212(5) Uani 1 1 d .
C7 C 0.9026(3) 0.8716(3) 0.51376(15) 0.0299(6) Uani 1 1 d .
H7A H 0.9894 0.8488 0.5376 0.045 Uiso 1 1 calc R
H7B H 0.8645 0.9151 0.5494 0.045 Uiso 1 1 calc R
H7C H 0.9012 0.9298 0.4721 0.045 Uiso 1 1 calc R
C8 C 0.6934(2) 0.7835(2) 0.44860(14) 0.0251(5) Uani 1 1 d .
H8A H 0.6465 0.7044 0.4307 0.038 Uiso 1 1 calc R
H8B H 0.6918 0.8417 0.4069 0.038 Uiso 1 1 calc R
H8C H 0.6552 0.8269 0.4843 0.038 Uiso 1 1 calc R
C9 C 0.8879(3) 0.6741(3) 0.43225(14) 0.0291(6) Uani 1 1 d .
H9A H 0.8387 0.5960 0.4154 0.044 Uiso 1 1 calc R
H9B H 0.9737 0.6495 0.4572 0.044 Uiso 1 1 calc R
H9C H 0.8893 0.7293 0.3898 0.044 Uiso 1 1 calc R
C10 C 0.7900(2) 0.4193(2) 0.71527(14) 0.0243(6) Uani 1 1 d .
C11 C 0.8524(3) 0.2904(2) 0.70748(15) 0.0302(6) Uani 1 1 d .
H11A H 0.9427 0.3035 0.7147 0.045 Uiso 1 1 calc R
H11B H 0.8175 0.2550 0.6581 0.045 Uiso 1 1 calc R
H11C H 0.8373 0.2295 0.7446 0.045 Uiso 1 1 calc R
C12 C 0.6496(3) 0.4005(3) 0.70391(17) 0.0370(7) Uani 1 1 d .
H12A H 0.6102 0.4840 0.7089 0.056 Uiso 1 1 calc R
H12B H 0.6338 0.3400 0.7410 0.056 Uiso 1 1 calc R
H12C H 0.6145 0.3652 0.6545 0.056 Uiso 1 1 calc R
C13 C 0.8462(3) 0.4798(3) 0.79086(15) 0.0392(7) Uani 1 1 d .
H13A H 0.9365 0.4915 0.7973 0.059 Uiso 1 1 calc R
H13B H 0.8311 0.4225 0.8296 0.059 Uiso 1 1 calc R
H13C H 0.8069 0.5641 0.7941 0.059 Uiso 1 1 calc R
S1 S 0.35498(5) 0.65178(6) 0.61859(3) 0.01968(13) Uani 1 1 d .
O1 O 0.37959(16) 0.53231(17) 0.58449(10) 0.0271(4) Uani 1 1 d .
O2 O 0.46362(16) 0.70841(18) 0.66714(10) 0.0302(4) Uani 1 1 d .
O3 O 0.24315(17) 0.65197(19) 0.64547(10) 0.0316(4) Uani 1 1 d .
C1 C 0.3169(2) 0.7644(3) 0.54105(15) 0.0305(6) Uani 1 1 d .
F1 F 0.40842(16) 0.77010(17) 0.50590(9) 0.0428(4) Uani 1 1 d .
F2 F 0.21341(16) 0.7273(2) 0.49164(9) 0.0493(5) Uani 1 1 d .
F3 F 0.29781(19) 0.88344(17) 0.56299(11) 0.0520(5) Uani 1 1 d .
C1S C 0.6569(3) 0.9436(3) 0.70597(17) 0.0388(7) Uani 1 1 d .
H1S1 H 0.5911 0.8830 0.7130 0.047 Uiso 1 1 calc R
H1S2 H 0.6686 1.0106 0.7450 0.047 Uiso 1 1 calc R
Cl1S Cl 0.79882(7) 0.85819(8) 0.71356(4) 0.0468(2) Uani 1 1 d .
Cl2S Cl 0.60950(9) 1.01762(9) 0.61847(5) 0.0615(3) Uani 1 1 d .

loop_
_atom_site_aniso_label
_atom_site_aniso_U_11
_atom_site_aniso_U_22
_atom_site_aniso_U_33
_atom_site_aniso_U_23
_atom_site_aniso_U_13
_atom_site_aniso_U_12
Sb1 0.01307(11) 0.02278(11) 0.01893(11) 0.00307(6) 0.00371(7) -0.00106(6)
N2 0.0160(10) 0.0160(10) 0.0207(10) -0.0003(8) 0.0055(8) -0.0007(8)
C3 0.0144(12) 0.0217(12) 0.0284(13) 0.0009(10) 0.0049(10) -0.0020(10)
C4 0.0180(12) 0.0248(12) 0.0255(13) 0.0022(11) 0.0004(10) 0.0032(10)
N5 0.0186(10) 0.0214(10) 0.0189(10) 0.0012(8) 0.0047(8) 0.0010(8)
C6 0.0221(12) 0.0181(12) 0.0247(13) 0.0030(10) 0.0084(10) -0.0031(9)
C7 0.0300(15) 0.0204(13) 0.0382(16) 0.0027(11) 0.0061(12) -0.0079(11)
C8 0.0236(13) 0.0221(13) 0.0280(13) 0.0074(10) 0.0034(11) -0.0005(10)
C9 0.0301(14) 0.0328(14) 0.0281(14) 0.0005(11) 0.0144(11) -0.0030(11)
C10 0.0263(14) 0.0267(14) 0.0203(13) 0.0072(10) 0.0064(11) 0.0013(10)
C11 0.0341(15) 0.0252(14) 0.0305(14) 0.0083(11) 0.0067(12) 0.0002(11)
C12 0.0284(16) 0.0470(18) 0.0393(17) 0.0217(13) 0.0153(13) 0.0020(12)
C13 0.0530(19) 0.0420(18) 0.0225(14) 0.0034(13) 0.0092(13) 0.0019(14)
S1 0.0164(3) 0.0212(3) 0.0215(3) -0.0028(2) 0.0047(2) -0.0009(2)
O1 0.0289(10) 0.0218(9) 0.0313(10) -0.0048(8) 0.0085(8) -0.0012(7)
O2 0.0250(10) 0.0321(10) 0.0306(10) -0.0081(8) 0.0014(8) -0.0043(8)
O3 0.0228(10) 0.0423(12) 0.0331(10) -0.0008(9) 0.0134(8) 0.0001(8)
C1 0.0264(14) 0.0319(15) 0.0346(15) 0.0052(12) 0.0100(12) 0.0082(11)
F1 0.0381(9) 0.0521(11) 0.0441(10) 0.0222(8) 0.0214(8) 0.0111(8)
F2 0.0321(9) 0.0734(13) 0.0353(9) 0.0107(9) -0.0055(8) 0.0082(9)
F3 0.0613(13) 0.0287(9) 0.0701(13) 0.0105(9) 0.0239(10) 0.0184(8)
C1S 0.0360(17) 0.0381(16) 0.0428(18) -0.0108(14) 0.0106(14) -0.0068(13)
Cl1S 0.0359(4) 0.0505(5) 0.0457(4) -0.0126(4) -0.0057(3) 0.0006(3)
Cl2S 0.0589(6) 0.0473(5) 0.0673(6) 0.0132(4) -0.0055(4) -0.0019(4)

loop_
_atom_type_symbol
_atom_type_description
_atom_type_scat_dispersion_real
_atom_type_scat_dispersion_imag
_atom_type_scat_source
C C 0.0033 0.0016 'International Tables Vol C Tables 4.2.6.8 and 6.1.1.4'
H H 0.0000 0.0000 'International Tables Vol C Tables 4.2.6.8 and 6.1.1.4'
N N 0.0061 0.0033 'International Tables Vol C Tables 4.2.6.8 and 6.1.1.4'
O O 0.0106 0.0060 'International Tables Vol C Tables 4.2.6.8 and 6.1.1.4'
F F 0.0171 0.0103 'International Tables Vol C Tables 4.2.6.8 and 6.1.1.4'
S S 0.1246 0.1234 'International Tables Vol C Tables 4.2.6.8 and 6.1.1.4'
Sb Sb -0.5866 1.5461 'International Tables Vol C Tables 4.2.6.8 and 6.1.1.4'
Cl Cl 0.1484 0.1585 'International Tables Vol C Tables 4.2.6.8 and 6.1.1.4'

loop_
_geom_angle_atom_site_label_1
_geom_angle_atom_site_label_2
_geom_angle_atom_site_label_3
_geom_angle
N2 Sb1 N5 79.38(8)
C3 N2 C6 120.79(19)
C3 N2 Sb1 113.72(15)
C6 N2 Sb1 125.49(14)
N2 C3 C4 116.4(2)
N2 C3 H3 121.8
C4 C3 H3 121.8
N5 C4 C3 117.0(2)
N5 C4 H4 121.5
C3 C4 H4 121.5
C4 N5 C10 121.3(2)
C4 N5 Sb1 113.49(16)
C10 N5 Sb1 125.18(15)
N2 C6 C9 108.28(19)
N2 C6 C8 108.27(19)
C9 C6 C8 110.2(2)
N2 C6 C7 108.87(19)
C9 C6 C7 111.4(2)
C8 C6 C7 109.7(2)
C6 C7 H7A 109.5
C6 C7 H7B 109.5
H7A C7 H7B 109.5
C6 C7 H7C 109.5
H7A C7 H7C 109.5
H7B C7 H7C 109.5
C6 C8 H8A 109.5
C6 C8 H8B 109.5
H8A C8 H8B 109.5
C6 C8 H8C 109.5
H8A C8 H8C 109.5
H8B C8 H8C 109.5
C6 C9 H9A 109.5
C6 C9 H9B 109.5
H9A C9 H9B 109.5
C6 C9 H9C 109.5
H9A C9 H9C 109.5
H9B C9 H9C 109.5
N5 C10 C12 108.1(2)
N5 C10 C11 109.0(2)
C12 C10 C11 110.1(2)
N5 C10 C13 108.4(2)
C12 C10 C13 110.4(2)
C11 C10 C13 110.8(2)
C10 C11 H11A 109.5
C10 C11 H11B 109.5
H11A C11 H11B 109.5
C10 C11 H11C 109.5
H11A C11 H11C 109.5
H11B C11 H11C 109.5
C10 C12 H12A 109.5
C10 C12 H12B 109.5
H12A C12 H12B 109.5
C10 C12 H12C 109.5
H12A C12 H12C 109.5
H12B C12 H12C 109.5
C10 C13 H13A 109.5
C10 C13 H13B 109.5
H13A C13 H13B 109.5
C10 C13 H13C 109.5
H13A C13 H13C 109.5
H13B C13 H13C 109.5
O2 S1 O3 115.51(11)
O2 S1 O1 114.11(11)
O3 S1 O1 115.10(11)
O2 S1 C1 103.72(12)
O3 S1 C1 103.05(12)
O1 S1 C1 102.99(12)
F3 C1 F1 107.9(2)
F3 C1 F2 107.8(2)
F1 C1 F2 107.0(2)
F3 C1 S1 111.52(19)
F1 C1 S1 111.38(18)
F2 C1 S1 111.03(19)
Cl2S C1S Cl1S 110.21(17)
Cl2S C1S H1S1 109.6
Cl1S C1S H1S1 109.6
Cl2S C1S H1S2 109.6
Cl1S C1S H1S2 109.6
H1S1 C1S H1S2 108.1

loop_
_geom_bond_atom_site_label_1
_geom_bond_atom_site_label_2
_geom_bond_distance
Sb1 N2 2.0177(19)
Sb1 N5 2.0202(19)
N2 C3 1.354(3)
N2 C6 1.499(3)
C3 C4 1.364(4)
C3 H3 0.9500
C4 N5 1.349(3)
C4 H4 0.9500
N5 C10 1.502(3)
C6 C9 1.527(3)
C6 C8 1.528(3)
C6 C7 1.530(3)
C7 H7A 0.9800
C7 H7B 0.9800
C7 H7C 0.9800
C8 H8A 0.9800
C8 H8B 0.9800
C8 H8C 0.9800
C9 H9A 0.9800
C9 H9B 0.9800
C9 H9C 0.9800
C10 C12 1.521(4)
C10 C11 1.521(4)
C10 C13 1.530(4)
C11 H11A 0.9800
C11 H11B 0.9800
C11 H11C 0.9800
C12 H12A 0.9800
C12 H12B 0.9800
C12 H12C 0.9800
C13 H13A 0.9800
C13 H13B 0.9800
C13 H13C 0.9800
S1 O2 1.4378(18)
S1 O3 1.4400(18)
S1 O1 1.4436(18)
S1 C1 1.825(3)
C1 F3 1.328(3)
C1 F1 1.333(3)
C1 F2 1.336(3)
C1S Cl2S 1.765(3)
C1S Cl1S 1.770(3)
C1S H1S1 0.9900
C1S H1S2 0.9900

loop_
_geom_hbond_atom_site_label_D
_geom_hbond_atom_site_label_H
_geom_hbond_atom_site_label_A
_geom_hbond_distance_DH
_geom_hbond_distance_HA
_geom_hbond_distance_DA
_geom_hbond_angle_DHA
_geom_hbond_site_symmetry_A
C1S H1S1 O2 0.99 2.32 3.193(4) 147.1 .
C4 H4 Cl1S 0.95 2.99 3.916(3) 166.4 2_746
C11 H11A Cl1S 0.98 2.89 3.830(3) 160.5 2_746
C9 H9B F2 0.98 2.68 3.528(3) 144.5 1_655
C11 H11B F2 0.98 2.74 3.619(3) 149.2 3_666
C13 H13B F3 0.98 2.76 3.617(4) 146.8 2_646
C8 H8A O1 0.98 2.47 3.377(3) 154.2 3_666
C9 H9A O1 0.98 2.75 3.588(3) 144.3 3_666
C12 H12B O2 0.98 2.62 3.573(3) 165.4 2_646
C3 H3 O3 0.95 2.46 3.279(3) 144.7 1_655
C11 H11C O3 0.98 2.56 3.481(3) 157.2 2_646
C1S H1S2 O3 0.99 2.51 3.472(4) 164.1 2_656

loop_
_geom_torsion_atom_site_label_1
_geom_torsion_atom_site_label_2
_geom_torsion_atom_site_label_3
_geom_torsion_atom_site_label_4
_geom_torsion
N5 Sb1 N2 C3 -0.80(16)
N5 Sb1 N2 C6 178.94(18)
C6 N2 C3 C4 -178.8(2)
Sb1 N2 C3 C4 1.0(3)
N2 C3 C4 N5 -0.5(3)
C3 C4 N5 C10 178.3(2)
C3 C4 N5 Sb1 -0.2(3)
N2 Sb1 N5 C4 0.52(17)
N2 Sb1 N5 C10 -177.83(19)
C3 N2 C6 C9 66.6(3)
Sb1 N2 C6 C9 -113.09(19)
C3 N2 C6 C8 -173.9(2)
Sb1 N2 C6 C8 6.4(3)
C3 N2 C6 C7 -54.7(3)
Sb1 N2 C6 C7 125.60(19)
C4 N5 C10 C12 180.0(2)
Sb1 N5 C10 C12 -1.8(3)
C4 N5 C10 C11 -60.4(3)
Sb1 N5 C10 C11 117.8(2)
C4 N5 C10 C13 60.2(3)
Sb1 N5 C10 C13 -121.5(2)
O2 S1 C1 F3 -57.3(2)
O3 S1 C1 F3 63.4(2)
O1 S1 C1 F3 -176.53(19)
O2 S1 C1 F1 63.3(2)
O3 S1 C1 F1 -175.96(19)
O1 S1 C1 F1 -55.9(2)
O2 S1 C1 F2 -177.59(18)
O3 S1 C1 F2 -56.8(2)
O1 S1 C1 F2 63.2(2)
